data_4510113
loop_
_publ_author_name
'Mukherjee, Arijit'
'Desiraju, Gautam R.'

_publ_section_title
;
 Combinatorial Exploration of the Structural Landscape of Acid--Pyridine
 Cocrystals
;
_journal_issue 3
_journal_name_full 'Crystal Growth &amp; Design'
_journal_page_first 1375
_journal_paper_doi 10.1021/cg401851z
_journal_volume 14
_journal_year 2014
_chemical_formula_sum 'C14 H15 N3 O4'
_chemical_formula_weight 289.29
_chemical_name_systematic
;
 ?
;
_space_group_IT_number 9
_symmetry_cell_setting monoclinic
_symmetry_space_group_name_Hall 'C -2yc'
_symmetry_space_group_name_H-M 'C 1 c 1'
_atom_sites_solution_hydrogens geom
_atom_sites_solution_primary direct
_atom_sites_solution_secondary difmap
_audit_creation_method SHELXL-97
_cell_angle_alpha 90.00
_cell_angle_beta 91.271(6)
_cell_angle_gamma 90.00
_cell_formula_units_Z 8
_cell_length_a 11.2644(19)
_cell_length_b 11.2611(19)
_cell_length_c 21.640(4)
_cell_measurement_reflns_used 12049
_cell_measurement_temperature 150(2)
_cell_measurement_theta_max 27.6
_cell_measurement_theta_min 3.2
_cell_volume 2744.3(8)
_computing_cell_refinement
;
CrystalClear-SM Expert 2.0 r4 (Rigaku, 2009)
;
_computing_data_collection
;
CrystalClear-SM Expert 2.0 r4 (Rigaku, 2009)
;
_computing_data_reduction
;
CrystalClear-SM Expert 2.0 r4 (Rigaku, 2009)
;
_computing_structure_refinement 'SHELXL-97 (Sheldrick, 2008)'
_computing_structure_solution 'SHELXL-97 (Sheldrick, 2008)'
_diffrn_ambient_temperature 150(2)
_diffrn_detector CCD
_diffrn_detector_area_resol_mean 13.6612
_diffrn_measured_fraction_theta_full 0.998
_diffrn_measured_fraction_theta_max 0.998
_diffrn_measurement_device
;
XtaLABmini: Fixed Chi 2 circle
;
_diffrn_measurement_device_type
;
Rigaku Mercury375R (2x2 bin mode)
;
_diffrn_measurement_specimen_support Fiber
_diffrn_radiation_monochromator 'Graphite Monochromator'
_diffrn_radiation_source 'fine-focus sealed tube'
_diffrn_radiation_type MoK\a
_diffrn_radiation_wavelength 0.71073
_diffrn_reflns_av_R_equivalents 0.0401
_diffrn_reflns_av_sigmaI/netI 0.0583
_diffrn_reflns_limit_h_max 14
_diffrn_reflns_limit_h_min -14
_diffrn_reflns_limit_k_max 14
_diffrn_reflns_limit_k_min -14
_diffrn_reflns_limit_l_max 28
_diffrn_reflns_limit_l_min -28
_diffrn_reflns_number 13210
_diffrn_reflns_theta_full 27.48
_diffrn_reflns_theta_max 27.48
_diffrn_reflns_theta_min 3.15
_exptl_absorpt_coefficient_mu 0.105
_exptl_absorpt_correction_T_max 1.000
_exptl_absorpt_correction_T_min 0.823
_exptl_absorpt_correction_type multi-scan
_exptl_absorpt_process_details 'Jacobson, R. (1998) Private communication'
_exptl_crystal_density_diffrn 1.400
_exptl_crystal_density_method 'not measured'
_exptl_crystal_F_000 1216
_exptl_crystal_size_max 0.4
_exptl_crystal_size_mid 0.2
_exptl_crystal_size_min 0.1
_refine_diff_density_max 0.181
_refine_diff_density_min -0.215
_refine_diff_density_rms 0.047
_refine_ls_extinction_method none
_refine_ls_goodness_of_fit_ref 1.071
_refine_ls_hydrogen_treatment mixed
_refine_ls_matrix_type full
_refine_ls_number_parameters 392
_refine_ls_number_reflns 6202
_refine_ls_number_restraints 2
_refine_ls_restrained_S_all 1.071
_refine_ls_R_factor_all 0.0642
_refine_ls_R_factor_gt 0.0508
_refine_ls_shift/su_max 0.000
_refine_ls_shift/su_mean 0.000
_refine_ls_structure_factor_coef Fsqd
_refine_ls_weighting_details 'calc w=1/[\s^2^(Fo^2^)+(0.0421P)^2^+1.0999P] where P=(Fo^2^+2Fc^2^)/3'
_refine_ls_weighting_scheme calc
_refine_ls_wR_factor_gt 0.1058
_refine_ls_wR_factor_ref 0.1115
_reflns_number_gt 5152
_reflns_number_total 6202
_reflns_threshold_expression >2\s(I)
_cod_data_source_file cg401851z_si_002.cif
_cod_data_source_block 36
_cod_depositor_comments
;
The following automatic conversions were performed:

'_exptl_absorpt_correction_type' value 'Multi-scan' changed to
'multi-scan' according to
/usr/data/users/saulius/crontab/automatic-downloads/current/ACS/lib/dictionaries/cif_core.dic
dictionary named 'cif_core.dic' version 2.4.2 from 2011-04-26.

Automatic conversion script
Id: cif_fix_values 2281 2013-09-26 08:29:07Z andrius 
;
_cod_original_sg_symbol_H-M 'C c'
_cod_database_code 4510113

loop_
_symmetry_equiv_pos_as_xyz
'x, y, z'
'x, -y, z+1/2'
'x+1/2, y+1/2, z'
'x+1/2, -y+1/2, z+1/2'

loop_
_atom_site_label
_atom_site_type_symbol
_atom_site_fract_x
_atom_site_fract_y
_atom_site_fract_z
_atom_site_U_iso_or_equiv
_atom_site_adp_type
_atom_site_occupancy
_atom_site_symmetry_multiplicity
_atom_site_calc_flag
_atom_site_refinement_flags
O1 O -0.16213(17) 0.27427(18) 0.30161(8) 0.0403(5) Uani 1 1 d .
O2 O -0.13917(17) 0.3291(2) 0.39653(8) 0.0418(5) Uani 1 1 d .
O3 O 0.41233(17) 0.05774(19) 0.30560(8) 0.0378(5) Uani 1 1 d .
O4 O 0.43443(15) 0.11908(17) 0.40320(8) 0.0332(4) Uani 1 1 d .
N1 N -0.10156(18) 0.28359(19) 0.34932(9) 0.0277(5) Uani 1 1 d .
C1 C 0.0200(2) 0.2383(2) 0.34977(11) 0.0241(5) Uani 1 1 d .
C2 C 0.0904(2) 0.2568(2) 0.40195(10) 0.0260(5) Uani 1 1 d .
H2 H 0.0612 0.2982 0.4356 0.031 Uiso 1 1 calc R
C3 C 0.2045(2) 0.2128(2) 0.40340(10) 0.0274(6) Uani 1 1 d .
H3 H 0.2526 0.2245 0.4384 0.033 Uiso 1 1 calc R
C4 C 0.2490(2) 0.1508(2) 0.35281(10) 0.0238(5) Uani 1 1 d .
C5 C 0.1757(2) 0.1341(2) 0.30102(10) 0.0260(5) Uani 1 1 d .
H5 H 0.2048 0.0938 0.2670 0.031 Uiso 1 1 calc R
C6 C 0.0612(2) 0.1760(2) 0.29908(10) 0.0268(5) Uani 1 1 d .
H6 H 0.0122 0.1629 0.2646 0.032 Uiso 1 1 calc R
C7 C 0.3746(2) 0.1042(2) 0.35332(11) 0.0280(6) Uani 1 1 d .
O5 O 0.74474(16) -0.05850(16) 0.07318(7) 0.0325(4) Uani 1 1 d .
O6 O 0.82061(18) -0.03089(17) 0.16803(8) 0.0378(5) Uani 1 1 d .
O7 O 0.5403(2) 0.51655(18) 0.06675(9) 0.0441(5) Uani 1 1 d .
O8 O 0.60140(19) 0.54337(18) 0.16103(9) 0.0421(5) Uani 1 1 d .
C14 C 0.7662(2) 0.0045(2) 0.12061(11) 0.0260(5) Uani 1 1 d .
C8 C 0.7201(2) 0.1302(2) 0.11904(10) 0.0243(5) Uani 1 1 d .
C9 C 0.6598(2) 0.1739(2) 0.06711(10) 0.0268(5) Uani 1 1 d .
H9 H 0.6486 0.1251 0.0328 0.032 Uiso 1 1 calc R
C10 C 0.6163(2) 0.2880(2) 0.06548(10) 0.0284(6) Uani 1 1 d .
H10 H 0.5759 0.3164 0.0306 0.034 Uiso 1 1 calc R
C11 C 0.6338(2) 0.3598(2) 0.11686(11) 0.0253(5) Uani 1 1 d .
C12 C 0.6937(2) 0.3193(2) 0.16882(10) 0.0272(5) Uani 1 1 d .
H12 H 0.7052 0.3688 0.2028 0.033 Uiso 1 1 calc R
C13 C 0.7361(2) 0.2047(2) 0.16983(10) 0.0266(5) Uani 1 1 d .
H13 H 0.7762 0.1767 0.2049 0.032 Uiso 1 1 calc R
N2 N 0.5886(2) 0.4817(2) 0.11465(10) 0.0307(5) Uani 1 1 d .
N3 N 0.1514(2) 0.54860(19) 0.38207(9) 0.0278(5) Uani 1 1 d .
N4 N 0.48682(18) 0.4078(2) 0.36063(10) 0.0308(5) Uani 1 1 d .
C22 C 0.1885(2) 0.5123(2) 0.32574(11) 0.0307(6) Uani 1 1 d .
H22 H 0.1362 0.5184 0.2920 0.037 Uiso 1 1 calc R
C23 C 0.2973(2) 0.4681(2) 0.31675(11) 0.0297(6) Uani 1 1 d .
H23 H 0.3193 0.4457 0.2773 0.036 Uiso 1 1 calc R
C24 C 0.3789(2) 0.4552(2) 0.36713(10) 0.0251(5) Uani 1 1 d .
C25 C 0.3386(2) 0.4957(2) 0.42525(11) 0.0267(5) Uani 1 1 d .
H25 H 0.3888 0.4913 0.4599 0.032 Uiso 1 1 calc R
C26 C 0.2279(2) 0.5407(2) 0.43057(11) 0.0268(5) Uani 1 1 d .
H26 H 0.2039 0.5671 0.4690 0.032 Uiso 1 1 calc R
C27 C 0.5250(3) 0.3603(3) 0.30136(13) 0.0403(7) Uani 1 1 d .
H27A H 0.4797 0.2905 0.2913 0.060 Uiso 1 1 calc R
H27B H 0.6078 0.3404 0.3042 0.060 Uiso 1 1 calc R
H27C H 0.5125 0.4190 0.2697 0.060 Uiso 1 1 calc R
C28 C 0.5663(3) 0.3909(3) 0.41369(13) 0.0407(7) Uani 1 1 d .
H28A H 0.5741 0.4642 0.4360 0.061 Uiso 1 1 calc R
H28B H 0.6428 0.3662 0.3998 0.061 Uiso 1 1 calc R
H28C H 0.5345 0.3311 0.4403 0.061 Uiso 1 1 calc R
N5 N 0.8236(2) 0.7272(2) 0.09078(9) 0.0302(5) Uani 1 1 d .
N6 N 0.9652(2) 0.3907(2) 0.10956(10) 0.0309(5) Uani 1 1 d .
C15 C 0.8291(2) 0.6543(2) 0.04188(11) 0.0295(6) Uani 1 1 d .
H15 H 0.8007 0.6814 0.0037 0.035 Uiso 1 1 calc R
C16 C 0.8739(2) 0.5430(2) 0.04564(11) 0.0287(6) Uani 1 1 d .
H16 H 0.8763 0.4954 0.0106 0.034 Uiso 1 1 calc R
C17 C 0.9177(2) 0.4991(2) 0.10363(10) 0.0243(5) Uani 1 1 d .
C18 C 0.9084(2) 0.5781(2) 0.15436(11) 0.0296(6) Uani 1 1 d .
H18 H 0.9339 0.5540 0.1936 0.036 Uiso 1 1 calc R
C19 C 0.8631(2) 0.6877(3) 0.14617(11) 0.0311(6) Uani 1 1 d .
H19 H 0.8588 0.7380 0.1801 0.037 Uiso 1 1 calc R
C20 C 0.9779(3) 0.3116(2) 0.05688(12) 0.0360(6) Uani 1 1 d .
H20A H 0.9015 0.2984 0.0375 0.054 Uiso 1 1 calc R
H20B H 1.0104 0.2371 0.0707 0.054 Uiso 1 1 calc R
H20C H 1.0301 0.3470 0.0277 0.054 Uiso 1 1 calc R
C21 C 1.0135(2) 0.3499(3) 0.16852(12) 0.0383(7) Uani 1 1 d .
H21A H 1.0833 0.3950 0.1792 0.058 Uiso 1 1 calc R
H21B H 1.0338 0.2674 0.1656 0.058 Uiso 1 1 calc R
H21C H 0.9554 0.3605 0.1998 0.058 Uiso 1 1 calc R
H3N H 0.072(3) 0.581(3) 0.3870(14) 0.053(9) Uiso 1 1 d .
H5N H 0.789(3) 0.816(3) 0.0845(15) 0.069(11) Uiso 1 1 d .

loop_
_atom_site_aniso_label
_atom_site_aniso_U_11
_atom_site_aniso_U_22
_atom_site_aniso_U_33
_atom_site_aniso_U_23
_atom_site_aniso_U_13
_atom_site_aniso_U_12
O1 0.0360(11) 0.0514(13) 0.0329(10) -0.0111(9) -0.0121(8) 0.0072(9)
O2 0.0376(12) 0.0651(15) 0.0229(10) -0.0026(9) 0.0036(8) 0.0111(10)
O3 0.0346(11) 0.0568(13) 0.0221(9) -0.0070(8) 0.0025(7) 0.0063(9)
O4 0.0296(10) 0.0436(11) 0.0262(9) -0.0076(8) -0.0058(7) 0.0037(8)
N1 0.0298(13) 0.0287(12) 0.0246(11) -0.0011(9) -0.0011(9) -0.0019(9)
C1 0.0262(13) 0.0252(13) 0.0208(11) 0.0027(9) -0.0005(9) -0.0014(10)
C2 0.0327(15) 0.0276(14) 0.0177(12) 0.0001(10) 0.0018(10) -0.0019(11)
C3 0.0339(15) 0.0342(15) 0.0141(11) -0.0015(9) -0.0026(9) -0.0048(11)
C4 0.0310(13) 0.0215(12) 0.0188(11) 0.0046(9) 0.0000(9) -0.0059(10)
C5 0.0336(14) 0.0277(13) 0.0168(11) -0.0036(9) 0.0017(9) -0.0006(11)
C6 0.0360(15) 0.0268(13) 0.0174(11) -0.0001(10) -0.0023(10) -0.0025(11)
C7 0.0300(14) 0.0297(14) 0.0245(13) 0.0020(10) 0.0011(10) -0.0050(11)
O5 0.0478(12) 0.0272(10) 0.0221(9) -0.0026(7) -0.0062(8) 0.0076(8)
O6 0.0556(13) 0.0356(11) 0.0219(9) 0.0029(8) -0.0081(8) 0.0086(9)
O7 0.0612(14) 0.0382(12) 0.0325(11) 0.0020(9) -0.0047(9) 0.0131(10)
O8 0.0505(13) 0.0346(11) 0.0409(12) -0.0153(9) -0.0073(9) 0.0057(9)
C14 0.0289(14) 0.0296(14) 0.0194(12) 0.0032(10) 0.0012(9) -0.0052(11)
C8 0.0242(13) 0.0321(14) 0.0168(11) 0.0008(9) 0.0025(9) -0.0037(10)
C9 0.0338(15) 0.0303(14) 0.0161(11) -0.0035(10) -0.0013(9) -0.0022(11)
C10 0.0358(15) 0.0314(15) 0.0178(12) -0.0015(10) -0.0036(10) 0.0034(11)
C11 0.0249(13) 0.0246(13) 0.0266(13) -0.0006(10) 0.0031(10) -0.0028(10)
C12 0.0296(14) 0.0328(15) 0.0192(12) -0.0056(10) -0.0005(9) -0.0045(11)
C13 0.0289(14) 0.0336(15) 0.0172(11) 0.0023(10) -0.0034(9) -0.0025(11)
N2 0.0316(12) 0.0310(12) 0.0296(12) -0.0033(10) 0.0010(9) 0.0013(10)
N3 0.0285(12) 0.0320(13) 0.0229(11) 0.0008(8) -0.0012(8) 0.0019(10)
N4 0.0307(13) 0.0350(13) 0.0269(11) 0.0023(9) 0.0075(9) 0.0045(10)
C22 0.0395(16) 0.0341(15) 0.0185(12) 0.0026(10) -0.0017(10) -0.0006(12)
C23 0.0420(17) 0.0282(14) 0.0192(12) -0.0012(10) 0.0066(10) -0.0016(11)
C24 0.0329(14) 0.0197(12) 0.0230(12) 0.0040(9) 0.0037(10) -0.0039(10)
C25 0.0292(14) 0.0287(14) 0.0221(12) 0.0020(10) -0.0031(9) -0.0028(11)
C26 0.0371(15) 0.0235(13) 0.0198(12) -0.0005(9) 0.0026(10) -0.0013(11)
C27 0.0470(18) 0.0370(16) 0.0375(15) 0.0033(12) 0.0157(13) 0.0079(13)
C28 0.0312(16) 0.0447(18) 0.0461(17) 0.0021(13) 0.0011(12) 0.0052(13)
N5 0.0373(13) 0.0300(12) 0.0233(10) 0.0003(9) -0.0004(9) 0.0028(10)
N6 0.0353(12) 0.0312(13) 0.0261(11) 0.0060(9) 0.0026(9) 0.0050(10)
C15 0.0372(15) 0.0340(15) 0.0172(12) 0.0018(10) -0.0032(10) 0.0021(12)
C16 0.0340(15) 0.0304(15) 0.0216(12) -0.0036(10) 0.0015(10) -0.0002(11)
C17 0.0228(12) 0.0281(13) 0.0221(12) 0.0046(10) 0.0016(9) -0.0011(10)
C18 0.0310(14) 0.0378(16) 0.0200(12) 0.0049(10) -0.0009(10) 0.0007(11)
C19 0.0361(15) 0.0388(16) 0.0185(12) -0.0022(10) 0.0034(10) 0.0015(12)
C20 0.0395(16) 0.0298(15) 0.0387(15) 0.0012(12) 0.0003(12) 0.0023(12)
C21 0.0385(17) 0.0447(18) 0.0318(15) 0.0165(12) 0.0013(11) 0.0104(13)

loop_
_atom_type_symbol
_atom_type_description
_atom_type_scat_dispersion_real
_atom_type_scat_dispersion_imag
_atom_type_scat_source
C C 0.0033 0.0016 'International Tables Vol C Tables 4.2.6.8 and 6.1.1.4'
H H 0.0000 0.0000 'International Tables Vol C Tables 4.2.6.8 and 6.1.1.4'
N N 0.0061 0.0033 'International Tables Vol C Tables 4.2.6.8 and 6.1.1.4'
O O 0.0106 0.0060 'International Tables Vol C Tables 4.2.6.8 and 6.1.1.4'

loop_
_geom_angle_atom_site_label_1
_geom_angle_atom_site_label_2
_geom_angle_atom_site_label_3
_geom_angle
O2 N1 O1 122.7(2)
O2 N1 C1 118.75(19)
O1 N1 C1 118.6(2)
C2 C1 C6 121.8(2)
C2 C1 N1 118.3(2)
C6 C1 N1 120.0(2)
C3 C2 C1 118.9(2)
C3 C2 H2 120.6
C1 C2 H2 120.6
C2 C3 C4 120.7(2)
C2 C3 H3 119.6
C4 C3 H3 119.6
C5 C4 C3 118.8(2)
C5 C4 C7 119.9(2)
C3 C4 C7 121.3(2)
C6 C5 C4 121.3(2)
C6 C5 H5 119.4
C4 C5 H5 119.4
C5 C6 C1 118.6(2)
C5 C6 H6 120.7
C1 C6 H6 120.7
O3 C7 O4 125.2(2)
O3 C7 C4 118.6(2)
O4 C7 C4 116.1(2)
O6 C14 O5 124.7(2)
O6 C14 C8 118.7(2)
O5 C14 C8 116.6(2)
C9 C8 C13 118.5(2)
C9 C8 C14 120.8(2)
C13 C8 C14 120.7(2)
C10 C9 C8 121.3(2)
C10 C9 H9 119.4
C8 C9 H9 119.4
C9 C10 C11 118.7(2)
C9 C10 H10 120.6
C11 C10 H10 120.6
C12 C11 C10 121.4(2)
C12 C11 N2 120.1(2)
C10 C11 N2 118.5(2)
C11 C12 C13 119.2(2)
C11 C12 H12 120.4
C13 C12 H12 120.4
C12 C13 C8 120.9(2)
C12 C13 H13 119.5
C8 C13 H13 119.5
O7 N2 O8 123.6(2)
O7 N2 C11 118.4(2)
O8 N2 C11 118.0(2)
C26 N3 C22 118.3(2)
C26 N3 H3N 120.8(18)
C22 N3 H3N 120.8(18)
C24 N4 C28 121.0(2)
C24 N4 C27 121.6(2)
C28 N4 C27 117.2(2)
C23 C22 N3 122.8(2)
C23 C22 H22 118.6
N3 C22 H22 118.6
C22 C23 C24 120.4(2)
C22 C23 H23 119.8
C24 C23 H23 119.8
N4 C24 C23 122.4(2)
N4 C24 C25 122.0(2)
C23 C24 C25 115.7(2)
C26 C25 C24 120.5(2)
C26 C25 H25 119.7
C24 C25 H25 119.7
N3 C26 C25 122.3(2)
N3 C26 H26 118.9
C25 C26 H26 118.9
N4 C27 H27A 109.5
N4 C27 H27B 109.5
H27A C27 H27B 109.5
N4 C27 H27C 109.5
H27A C27 H27C 109.5
H27B C27 H27C 109.5
N4 C28 H28A 109.5
N4 C28 H28B 109.5
H28A C28 H28B 109.5
N4 C28 H28C 109.5
H28A C28 H28C 109.5
H28B C28 H28C 109.5
C15 N5 C19 118.7(2)
C15 N5 H5N 119.3(18)
C19 N5 H5N 122.0(18)
C17 N6 C21 121.0(2)
C17 N6 C20 122.0(2)
C21 N6 C20 117.0(2)
N5 C15 C16 122.9(2)
N5 C15 H15 118.6
C16 C15 H15 118.6
C15 C16 C17 119.7(2)
C15 C16 H16 120.2
C17 C16 H16 120.2
N6 C17 C18 122.3(2)
N6 C17 C16 122.0(2)
C18 C17 C16 115.7(2)
C19 C18 C17 120.5(2)
C19 C18 H18 119.8
C17 C18 H18 119.8
N5 C19 C18 122.5(2)
N5 C19 H19 118.7
C18 C19 H19 118.7
N6 C20 H20A 109.5
N6 C20 H20B 109.5
H20A C20 H20B 109.5
N6 C20 H20C 109.5
H20A C20 H20C 109.5
H20B C20 H20C 109.5
N6 C21 H21A 109.5
N6 C21 H21B 109.5
H21A C21 H21B 109.5
N6 C21 H21C 109.5
H21A C21 H21C 109.5
H21B C21 H21C 109.5

loop_
_geom_bond_atom_site_label_1
_geom_bond_atom_site_label_2
_geom_bond_distance
O1 N1 1.229(2)
O2 N1 1.227(3)
O3 C7 1.241(3)
O4 C7 1.271(3)
N1 C1 1.461(3)
C1 C2 1.381(3)
C1 C6 1.390(3)
C2 C3 1.378(4)
C2 H2 0.9300
C3 C4 1.401(3)
C3 H3 0.9300
C4 C5 1.390(3)
C4 C7 1.508(4)
C5 C6 1.374(4)
C5 H5 0.9300
C6 H6 0.9300
O5 C14 1.266(3)
O6 C14 1.249(3)
O7 N2 1.224(3)
O8 N2 1.226(3)
C14 C8 1.508(4)
C8 C9 1.390(3)
C8 C13 1.392(3)
C9 C10 1.375(4)
C9 H9 0.9300
C10 C11 1.386(3)
C10 H10 0.9300
C11 C12 1.375(3)
C11 N2 1.465(3)
C12 C13 1.377(4)
C12 H12 0.9300
C13 H13 0.9300
N3 C26 1.346(3)
N3 C22 1.360(3)
N3 H3N 0.98(4)
N4 C24 1.338(3)
N4 C28 1.453(3)
N4 C27 1.463(3)
C22 C23 1.341(4)
C22 H22 0.9300
C23 C24 1.418(3)
C23 H23 0.9300
C24 C25 1.422(3)
C25 C26 1.353(4)
C25 H25 0.9300
C26 H26 0.9300
C27 H27A 0.9600
C27 H27B 0.9600
C27 H27C 0.9600
C28 H28A 0.9600
C28 H28B 0.9600
C28 H28C 0.9600
N5 C15 1.342(3)
N5 C19 1.345(3)
N5 H5N 1.08(4)
N6 C17 1.338(3)
N6 C21 1.450(3)
N6 C20 1.457(3)
C15 C16 1.352(4)
C15 H15 0.9300
C16 C17 1.426(3)
C16 H16 0.9300
C17 C18 1.418(4)
C18 C19 1.346(4)
C18 H18 0.9300
C19 H19 0.9300
C20 H20A 0.9600
C20 H20B 0.9600
C20 H20C 0.9600
C21 H21A 0.9600
C21 H21B 0.9600
C21 H21C 0.9600

loop_
_geom_torsion_atom_site_label_1
_geom_torsion_atom_site_label_2
_geom_torsion_atom_site_label_3
_geom_torsion_atom_site_label_4
_geom_torsion
O2 N1 C1 C2 -4.8(3)
O1 N1 C1 C2 175.3(2)
O2 N1 C1 C6 173.7(2)
O1 N1 C1 C6 -6.1(3)
C6 C1 C2 C3 0.5(4)
N1 C1 C2 C3 178.9(2)
C1 C2 C3 C4 0.2(4)
C2 C3 C4 C5 -0.1(4)
C2 C3 C4 C7 178.8(2)
C3 C4 C5 C6 -0.7(4)
C7 C4 C5 C6 -179.7(2)
C4 C5 C6 C1 1.4(4)
C2 C1 C6 C5 -1.3(4)
N1 C1 C6 C5 -179.7(2)
C5 C4 C7 O3 4.3(3)
C3 C4 C7 O3 -174.6(2)
C5 C4 C7 O4 -177.4(2)
C3 C4 C7 O4 3.6(3)
O6 C14 C8 C9 179.5(2)
O5 C14 C8 C9 -1.5(3)
O6 C14 C8 C13 -1.0(4)
O5 C14 C8 C13 177.9(2)
C13 C8 C9 C10 -0.1(4)
C14 C8 C9 C10 179.3(2)
C8 C9 C10 C11 0.1(4)
C9 C10 C11 C12 0.2(4)
C9 C10 C11 N2 179.3(2)
C10 C11 C12 C13 -0.5(4)
N2 C11 C12 C13 -179.6(2)
C11 C12 C13 C8 0.5(4)
C9 C8 C13 C12 -0.2(4)
C14 C8 C13 C12 -179.6(2)
C12 C11 N2 O7 176.9(2)
C10 C11 N2 O7 -2.3(4)
C12 C11 N2 O8 -3.1(3)
C10 C11 N2 O8 177.8(2)
C26 N3 C22 C23 0.7(4)
N3 C22 C23 C24 1.2(4)
C28 N4 C24 C23 -177.2(3)
C27 N4 C24 C23 -3.3(4)
C28 N4 C24 C25 2.7(4)
C27 N4 C24 C25 176.6(2)
C22 C23 C24 N4 177.7(2)
C22 C23 C24 C25 -2.2(4)
N4 C24 C25 C26 -178.4(2)
C23 C24 C25 C26 1.4(3)
C22 N3 C26 C25 -1.5(4)
C24 C25 C26 N3 0.4(4)
C19 N5 C15 C16 -0.9(4)
N5 C15 C16 C17 0.2(4)
C21 N6 C17 C18 -2.0(4)
C20 N6 C17 C18 -178.0(2)
C21 N6 C17 C16 177.5(2)
C20 N6 C17 C16 1.4(4)
C15 C16 C17 N6 -178.6(3)
C15 C16 C17 C18 0.9(4)
N6 C17 C18 C19 178.1(3)
C16 C17 C18 C19 -1.3(4)
C15 N5 C19 C18 0.4(4)
C17 C18 C19 N5 0.7(4)
